data_1521669
loop_
_publ_author_name
'Naumov, N.G.'
'Virovets, A.V.'
'Artemkina, S.B.'
'Mironov, Yu.I.'
'Fedorov, V.E.'

_publ_section_title
;
 Synthesis and crystal structure of new layered cluster cyanides Cs2 M
 (Re6 S8 (C N)6) . 2(H2 O) (M = Mn(2+), Fe(2+), Co(2+), Cd(2+)): size
 control over framework dimension
;
_journal_name_full 'Ukrains'kii Khimicheskii Zhurnal (Russian Edition)'
_journal_page_first 21
_journal_page_last 27
_journal_volume 65
_journal_year 1999
_chemical_formula_sum 'C6 H4 Co Cs2 N6 O2 Re6 S8'
_chemical_name_systematic 'Cs2 Co (S8 (Re (C N))6) (H2 O)2'
_space_group_IT_number 74
_symmetry_space_group_name_Hall '-I 2b 2'
_symmetry_space_group_name_H-M 'I m m a'
_cell_angle_alpha 90
_cell_angle_beta 90
_cell_angle_gamma 90
_cell_formula_units_Z 4
_cell_length_a 10.611
_cell_length_b 18.37
_cell_length_c 13.271
_cell_volume 2586.837
_citation_journal_id_ASTM UKZHAU
_cod_data_source_file Naumov_UKZHAU_1999_772.cif
_cod_data_source_block C6H4Co1Cs2N6O2Re6S8
_cod_original_formula_sum 'C6 H4 Co1 Cs2 N6 O2 Re6 S8'
_cod_database_code 1521669

loop_
_symmetry_equiv_pos_as_xyz
x,y,z
-x,-y+1/2,z
x,-y,-z
-x,y+1/2,-z
-x,-y,-z
x,y-1/2,-z
-x,y,z
x,-y-1/2,z
x+1/2,y+1/2,z+1/2
-x+1/2,-y+1,z+1/2
x+1/2,-y+1/2,-z+1/2
-x+1/2,y+1,-z+1/2
-x+1/2,-y+1/2,-z+1/2
x+1/2,y,-z+1/2
-x+1/2,y+1/2,z+1/2
x+1/2,-y,z+1/2

loop_
_atom_site_label
_atom_site_type_symbol
_atom_site_fract_x
_atom_site_fract_y
_atom_site_fract_z
_atom_site_occupancy
_atom_site_U_iso_or_equiv
O2 O-2 0 0.25 -0.033 1 0.0
Cs2 Cs+1 0.2619 0.75 0.1788 0.5 0.0
N2 N-3 0 0.6436 0.1721 1 0.0
C2 C+2 0 0.6102 0.2454 1 0.0
N1 N-3 0.3534 0.3315 0.3853 1 0.0
S1 S-2 0.2248 0.5469 0.3869 1 0.0
O1 O-2 0 0.25 0.2792 1 0.0
S2 S-2 0 0.4335 0.2979 1 0.0
S3 S-2 0 0.6598 0.4794 1 0.0
Co1 Co+2 0 0.25 0.1216 1 0.0
Re1 Re+3 0.123 0.4388 0.4508 1 0.0
Re2 Re+3 0 0.5499 0.3806 1 0.0
Cs1 Cs+1 0.5 0.5 0.5 1 0.0
C1 C+2 0.2703 0.3673 0.4038 1 0.0
